data_4027106
loop_
_publ_author_name
'Daniel C. Schmitt'
'Ericka J. Malow'
'Jeffrey S. Johnson'

_publ_contact_author_name
;
;
_publ_section_title
;
 Three-Component Glycolate Michael Reactions of Enolates, Silyl
 Glyoxylates, and \a,\b-Enones
;
_journal_name_full 'Journal of Organic Chemistry'
_journal_page_first 3246
_journal_page_last 3251
_journal_paper_doi 10.1021/jo202679u
_journal_volume 77
_journal_year 2012
_chemical_formula_moiety 'C31 H46 O7 Si'
_chemical_formula_sum 'C31 H46 O7 Si'
_chemical_formula_weight 558.77
_chemical_name_systematic
;
 ? 
;
_space_group_crystal_system triclinic
_space_group_IT_number 2
_space_group_name_Hall '-P 1'
_space_group_name_H-M_alt 'P -1'
_symmetry_space_group_name_Hall '-P 1'
_symmetry_space_group_name_H-M 'P -1'
_atom_sites_solution_hydrogens geom
_atom_sites_solution_primary direct
_atom_sites_solution_secondary difmap
_audit_creation_date 2011-11-17
_audit_creation_method
;
  Olex2 1.1
  (compiled Nov  1 2011 20:42:30, GUI svn.r3906)
;
_cell_angle_alpha 77.186(3)
_cell_angle_beta 81.132(3)
_cell_angle_gamma 70.517(3)
_cell_formula_units_Z 2
_cell_length_a 9.7554(3)
_cell_length_b 10.4301(3)
_cell_length_c 16.6303(7)
_cell_measurement_reflns_used 2543
_cell_measurement_temperature 100
_cell_measurement_theta_max 64.888
_cell_measurement_theta_min 2.736
_cell_volume 1549.58(10)
_computing_data_reduction 'SAINT v7.68A (Bruker, 2009)'
_computing_molecular_graphics
;
O. V. Dolomanov, L. J. Bourhis, R. J. Gildea, J. A. K. Howard and H. Puschmann,
OLEX2: a complete structure solution, refinement and analysis program.
J. Appl. Cryst. (2009). 42, 339-341.
;
_computing_publication_material
;
O. V. Dolomanov, L. J. Bourhis, R. J. Gildea, J. A. K. Howard and H. Puschmann,
OLEX2: a complete structure solution, refinement and analysis program.
J. Appl. Cryst. (2009). 42, 339-341.
;
_computing_structure_refinement
;
XL, G.M. Sheldrick, Acta Cryst.
(2008). A64, 112-122
;
_computing_structure_solution
;
olex2.solve (L.J. Bourhis, O.V. Dolomanov, R.J. Gildea, J.A.K. Howard,
H. Puschmann, in preparation, 2011)
;
_diffrn_ambient_temperature 100
_diffrn_detector_area_resol_mean 8
_diffrn_measured_fraction_theta_full 0.913
_diffrn_measured_fraction_theta_max 0.913
_diffrn_measurement_device_type 'Bruker SMART APEX CCD area detector'
_diffrn_measurement_method '\w and \f scans'
_diffrn_radiation_monochromator graphite
_diffrn_radiation_type CuK\a
_diffrn_radiation_wavelength 1.54178
_diffrn_reflns_av_R_equivalents 0.0586
_diffrn_reflns_av_unetI/netI 0.0693
_diffrn_reflns_limit_h_max 11
_diffrn_reflns_limit_h_min -11
_diffrn_reflns_limit_k_max 12
_diffrn_reflns_limit_k_min -12
_diffrn_reflns_limit_l_max 16
_diffrn_reflns_limit_l_min -19
_diffrn_reflns_number 13513
_diffrn_reflns_theta_full 67.7
_diffrn_reflns_theta_max 65.53
_diffrn_reflns_theta_min 2.74
_diffrn_source 'sealed tube'
_diffrn_source_current 40.0
_diffrn_source_power 1.6
_diffrn_source_voltage 40.0
_exptl_absorpt_coefficient_mu 1.022
_exptl_absorpt_correction_T_max 0.7857
_exptl_absorpt_correction_T_min 0.7672
_exptl_absorpt_correction_type multi-scan
_exptl_absorpt_process_details
;
Bruker-AXS Apex2 SADABS
;
_exptl_crystal_colour 'clear colourless'
_exptl_crystal_colour_lustre clear
_exptl_crystal_colour_primary colourless
_exptl_crystal_density_diffrn 1.198
_exptl_crystal_description block
_exptl_crystal_F_000 604
_exptl_crystal_size_max 0.274
_exptl_crystal_size_mid 0.248
_exptl_crystal_size_min 0.248
_refine_diff_density_max 0.616
_refine_diff_density_min -0.290
_refine_diff_density_rms 0.074
_refine_ls_extinction_method none
_refine_ls_goodness_of_fit_ref 1.067
_refine_ls_hydrogen_treatment constr
_refine_ls_matrix_type full
_refine_ls_number_parameters 363
_refine_ls_number_reflns 4895
_refine_ls_number_restraints 0
_refine_ls_restrained_S_all 1.067
_refine_ls_R_factor_all 0.0829
_refine_ls_R_factor_gt 0.0614
_refine_ls_shift/su_max 0.000
_refine_ls_shift/su_mean 0.000
_refine_ls_structure_factor_coef Fsqd
_refine_ls_weighting_details 'calc w=1/[\s^2^(Fo^2^)+(0.0845P)^2^+0.4285P] where P=(Fo^2^+2Fc^2^)/3'
_refine_ls_weighting_scheme calc
_refine_ls_wR_factor_gt 0.1437
_refine_ls_wR_factor_ref 0.1587
_reflns_number_gt 3756
_reflns_number_total 4895
_reflns_threshold_expression >2sigma(I)
_cod_data_source_file jo202679u_si_001.cif
_cod_data_source_block x1111010
_cod_original_cell_volume 1549.58(9)
_cod_database_code 4027106

loop_
_space_group_symop_id
_space_group_symop_operation_xyz
1 'x, y, z'
2 '-x, -y, -z'

loop_
_atom_site_label
_atom_site_type_symbol
_atom_site_fract_x
_atom_site_fract_y
_atom_site_fract_z
_atom_site_U_iso_or_equiv
_atom_site_adp_type
_atom_site_occupancy
_atom_site_symmetry_multiplicity
_atom_site_calc_flag
_atom_site_refinement_flags
Si1 Si 0.57848(8) 0.84127(7) 0.26595(5) 0.0273(2) Uani 1 1 d .
O1 O 0.4259(2) 0.81469(18) 0.25737(13) 0.0306(5) Uani 1 1 d .
O2 O 0.5657(2) 0.49461(19) 0.21267(13) 0.0320(5) Uani 1 1 d .
O3 O 0.6175(2) 0.56334(18) 0.07543(12) 0.0290(5) Uani 1 1 d .
O4 O 0.3380(2) 0.6130(2) 0.35689(13) 0.0320(5) Uani 1 1 d .
O5 O 0.2412(2) 0.57519(18) 0.25254(12) 0.0278(4) Uani 1 1 d .
O6 O 0.1595(2) 0.9544(2) 0.05803(13) 0.0369(5) Uani 1 1 d .
O7 O -0.0951(2) 1.0411(2) 0.22113(14) 0.0358(5) Uani 1 1 d .
C1 C 0.5655(3) 1.0213(3) 0.2125(2) 0.0377(7) Uani 1 1 d .
H1A H 0.5535 1.0313 0.1538 0.057 Uiso 1 1 calc R
H1B H 0.6548 1.0409 0.2179 0.057 Uiso 1 1 calc R
H1C H 0.4813 1.0864 0.2378 0.057 Uiso 1 1 calc R
C2 C 0.7420(3) 0.7204(3) 0.2190(2) 0.0348(7) Uani 1 1 d .
H2A H 0.7509 0.6252 0.2471 0.052 Uiso 1 1 calc R
H2B H 0.8294 0.7426 0.2251 0.052 Uiso 1 1 calc R
H2C H 0.7319 0.7296 0.1601 0.052 Uiso 1 1 calc R
C3 C 0.5917(3) 0.8205(3) 0.38068(19) 0.0305(7) Uani 1 1 d .
C4 C 0.4450(4) 0.9018(3) 0.4215(2) 0.0374(7) Uani 1 1 d .
H4A H 0.4185 0.9990 0.3940 0.056 Uiso 1 1 calc R
H4B H 0.4542 0.8955 0.4802 0.056 Uiso 1 1 calc R
H4C H 0.3691 0.8626 0.4162 0.056 Uiso 1 1 calc R
C5 C 0.7115(3) 0.8752(3) 0.3951(2) 0.0383(7) Uani 1 1 d .
H5A H 0.8038 0.8288 0.3659 0.057 Uiso 1 1 calc R
H5B H 0.7228 0.8569 0.4545 0.057 Uiso 1 1 calc R
H5C H 0.6846 0.9751 0.3741 0.057 Uiso 1 1 calc R
C6 C 0.6272(4) 0.6671(3) 0.4213(2) 0.0365(7) Uani 1 1 d .
H6A H 0.5536 0.6302 0.4098 0.055 Uiso 1 1 calc R
H6B H 0.6269 0.6579 0.4813 0.055 Uiso 1 1 calc R
H6C H 0.7237 0.6154 0.3988 0.055 Uiso 1 1 calc R
C7 C 0.3439(3) 0.7591(3) 0.22134(18) 0.0265(6) Uani 1 1 d .
C8 C 0.4191(3) 0.7125(3) 0.13994(18) 0.0276(6) Uani 1 1 d .
H8A H 0.3447 0.7039 0.1089 0.033 Uiso 1 1 calc R
H8B H 0.4580 0.7858 0.1062 0.033 Uiso 1 1 calc R
C9 C 0.5421(3) 0.5774(3) 0.14925(18) 0.0259(6) Uani 1 1 d .
C10 C 0.7336(3) 0.4316(3) 0.06286(19) 0.0305(7) Uani 1 1 d .
C11 C 0.8586(3) 0.4062(3) 0.1143(2) 0.0350(7) Uani 1 1 d .
H11A H 0.8943 0.4865 0.1008 0.053 Uiso 1 1 calc R
H11B H 0.9378 0.3239 0.1023 0.053 Uiso 1 1 calc R
H11C H 0.8245 0.3916 0.1732 0.053 Uiso 1 1 calc R
C12 C 0.7807(3) 0.4617(3) -0.0286(2) 0.0358(7) Uani 1 1 d .
H12A H 0.6962 0.4863 -0.0605 0.054 Uiso 1 1 calc R
H12B H 0.8552 0.3795 -0.0446 0.054 Uiso 1 1 calc R
H12C H 0.8211 0.5389 -0.0400 0.054 Uiso 1 1 calc R
C13 C 0.6673(3) 0.3143(3) 0.0823(2) 0.0347(7) Uani 1 1 d .
H13A H 0.6342 0.2989 0.1413 0.052 Uiso 1 1 calc R
H13B H 0.7408 0.2298 0.0686 0.052 Uiso 1 1 calc R
H13C H 0.5840 0.3386 0.0494 0.052 Uiso 1 1 calc R
C14 C 0.3109(3) 0.6383(3) 0.28607(18) 0.0257(6) Uani 1 1 d .
C15 C 0.1906(3) 0.4610(3) 0.30397(19) 0.0305(7) Uani 1 1 d .
C16 C 0.0815(3) 0.5141(3) 0.3743(2) 0.0391(8) Uani 1 1 d .
H16A H 0.1325 0.5327 0.4146 0.059 Uiso 1 1 calc R
H16B H 0.0344 0.4441 0.4015 0.059 Uiso 1 1 calc R
H16C H 0.0073 0.5995 0.3521 0.059 Uiso 1 1 calc R
C17 C 0.1174(4) 0.4218(3) 0.2435(2) 0.0392(8) Uani 1 1 d .
H17A H 0.0399 0.5032 0.2199 0.059 Uiso 1 1 calc R
H17B H 0.0751 0.3491 0.2723 0.059 Uiso 1 1 calc R
H17C H 0.1896 0.3878 0.1989 0.059 Uiso 1 1 calc R
C18 C 0.3221(4) 0.3409(3) 0.3349(2) 0.0366(7) Uani 1 1 d .
H18A H 0.3938 0.3171 0.2880 0.055 Uiso 1 1 calc R
H18B H 0.2905 0.2605 0.3617 0.055 Uiso 1 1 calc R
H18C H 0.3666 0.3678 0.3748 0.055 Uiso 1 1 calc R
C19 C 0.1927(3) 0.8724(3) 0.20440(18) 0.0284(6) Uani 1 1 d .
H19 H 0.1230 0.8246 0.1976 0.034 Uiso 1 1 calc R
C20 C 0.2000(3) 0.9771(3) 0.12701(18) 0.0278(6) Uani 1 1 d .
C21 C 0.2419(3) 1.0917(3) 0.1088(2) 0.0341(7) Uani 1 1 d .
H21 H 0.2748 1.1301 0.1460 0.041 Uiso 1 1 calc R
C22 C 0.2272(4) 1.1441(3) 0.0226(2) 0.0393(8) Uani 1 1 d .
H22 H 0.2489 1.2240 -0.0089 0.047 Uiso 1 1 calc R
C23 C 0.1767(4) 1.0584(3) -0.0052(2) 0.0420(8) Uani 1 1 d .
H23 H 0.1558 1.0686 -0.0606 0.050 Uiso 1 1 calc R
C24 C 0.1335(3) 0.9435(3) 0.27961(18) 0.0302(7) Uani 1 1 d .
H24A H 0.1381 0.8718 0.3302 0.036 Uiso 1 1 calc R
H24B H 0.1969 0.9978 0.2846 0.036 Uiso 1 1 calc R
C25 C -0.0217(3) 1.0383(3) 0.27456(19) 0.0279(7) Uani 1 1 d .
C26 C -0.0828(3) 1.1299(3) 0.33858(18) 0.0284(7) Uani 1 1 d .
C27 C -0.0062(3) 1.1213(3) 0.40452(19) 0.0306(7) Uani 1 1 d .
H27 H 0.0891 1.0572 0.4096 0.037 Uiso 1 1 calc R
C28 C -0.0680(3) 1.2060(3) 0.46300(19) 0.0315(7) Uani 1 1 d .
H28 H -0.0160 1.1987 0.5085 0.038 Uiso 1 1 calc R
C29 C -0.2067(3) 1.3015(3) 0.45446(19) 0.0342(7) Uani 1 1 d .
H29 H -0.2497 1.3593 0.4943 0.041 Uiso 1 1 calc R
C30 C -0.2818(3) 1.3122(3) 0.3880(2) 0.0341(7) Uani 1 1 d .
H30 H -0.3754 1.3791 0.3816 0.041 Uiso 1 1 calc R
C31 C -0.2213(3) 1.2258(3) 0.3306(2) 0.0308(7) Uani 1 1 d .
H31 H -0.2744 1.2322 0.2858 0.037 Uiso 1 1 calc R

loop_
_atom_site_aniso_label
_atom_site_aniso_U_11
_atom_site_aniso_U_22
_atom_site_aniso_U_33
_atom_site_aniso_U_23
_atom_site_aniso_U_13
_atom_site_aniso_U_12
Si1 0.0280(4) 0.0247(4) 0.0299(4) -0.0048(3) 0.0007(3) -0.0107(3)
O1 0.0309(10) 0.0284(10) 0.0349(12) -0.0098(8) 0.0026(9) -0.0121(8)
O2 0.0317(10) 0.0290(10) 0.0323(12) -0.0047(9) 0.0011(9) -0.0077(8)
O3 0.0305(10) 0.0257(9) 0.0295(11) -0.0071(8) 0.0031(8) -0.0080(8)
O4 0.0377(11) 0.0355(11) 0.0271(13) -0.0074(8) -0.0011(9) -0.0165(9)
O5 0.0315(10) 0.0249(9) 0.0289(11) -0.0035(8) -0.0017(8) -0.0126(8)
O6 0.0479(13) 0.0335(11) 0.0303(12) -0.0043(9) -0.0024(10) -0.0154(9)
O7 0.0303(11) 0.0397(12) 0.0388(13) -0.0131(9) -0.0013(10) -0.0094(9)
C1 0.0401(17) 0.0310(15) 0.0444(19) -0.0009(13) -0.0028(15) -0.0184(13)
C2 0.0299(15) 0.0421(16) 0.0358(17) -0.0118(13) -0.0006(13) -0.0136(13)
C3 0.0317(15) 0.0250(14) 0.0349(17) -0.0074(12) 0.0024(13) -0.0100(12)
C4 0.0424(17) 0.0384(16) 0.0319(17) -0.0103(13) 0.0036(14) -0.0139(14)
C5 0.0435(18) 0.0391(16) 0.0385(19) -0.0081(13) -0.0053(15) -0.0194(14)
C6 0.0428(17) 0.0354(16) 0.0317(17) -0.0013(12) -0.0042(14) -0.0152(14)
C7 0.0272(14) 0.0249(13) 0.0303(16) -0.0068(11) -0.0003(12) -0.0117(11)
C8 0.0306(14) 0.0259(13) 0.0280(16) -0.0049(11) -0.0005(12) -0.0120(12)
C9 0.0282(14) 0.0265(13) 0.0270(16) -0.0055(12) 0.0003(12) -0.0145(11)
C10 0.0294(14) 0.0260(14) 0.0357(17) -0.0116(12) 0.0027(13) -0.0067(12)
C11 0.0305(15) 0.0356(15) 0.0394(18) -0.0110(13) 0.0018(13) -0.0102(13)
C12 0.0370(16) 0.0346(16) 0.0368(18) -0.0138(13) 0.0046(14) -0.0114(13)
C13 0.0372(16) 0.0271(14) 0.0419(18) -0.0136(12) 0.0013(14) -0.0102(13)
C14 0.0246(14) 0.0236(13) 0.0292(18) -0.0103(11) 0.0012(12) -0.0058(11)
C15 0.0357(15) 0.0247(14) 0.0322(17) -0.0025(11) 0.0004(13) -0.0140(12)
C16 0.0410(17) 0.0373(16) 0.0420(19) -0.0070(13) 0.0073(15) -0.0210(14)
C17 0.0468(18) 0.0346(16) 0.043(2) -0.0030(13) -0.0070(15) -0.0227(14)
C18 0.0448(17) 0.0254(14) 0.0384(18) -0.0026(12) -0.0017(15) -0.0121(13)
C19 0.0286(14) 0.0276(14) 0.0309(16) -0.0076(11) 0.0005(12) -0.0112(11)
C20 0.0250(14) 0.0266(14) 0.0307(16) -0.0079(11) -0.0007(12) -0.0057(11)
C21 0.0327(15) 0.0297(15) 0.0388(18) -0.0069(12) 0.0007(13) -0.0095(12)
C22 0.0452(18) 0.0296(15) 0.0381(19) -0.0017(13) 0.0040(15) -0.0113(14)
C23 0.0512(19) 0.0378(17) 0.0295(17) 0.0020(13) -0.0016(15) -0.0102(15)
C24 0.0306(15) 0.0277(14) 0.0305(16) -0.0051(12) 0.0015(13) -0.0085(12)
C25 0.0285(14) 0.0267(14) 0.0299(17) -0.0040(11) 0.0024(14) -0.0133(12)
C26 0.0312(15) 0.0232(13) 0.0313(17) -0.0041(11) 0.0045(13) -0.0128(12)
C27 0.0338(15) 0.0243(13) 0.0316(17) -0.0025(11) 0.0010(14) -0.0096(12)
C28 0.0366(16) 0.0297(14) 0.0294(16) -0.0039(12) -0.0009(13) -0.0137(13)
C29 0.0410(17) 0.0287(14) 0.0339(18) -0.0084(12) 0.0081(15) -0.0155(13)
C30 0.0319(15) 0.0282(14) 0.0396(19) -0.0068(12) 0.0042(14) -0.0089(12)
C31 0.0305(15) 0.0281(14) 0.0349(17) -0.0045(12) -0.0001(13) -0.0125(12)

loop_
_atom_type_symbol
_atom_type_description
_atom_type_scat_dispersion_real
_atom_type_scat_dispersion_imag
_atom_type_scat_source
C C 0.0181 0.0091 'International Tables Vol C Tables 4.2.6.8 and 6.1.1.4'
H H 0.0000 0.0000 'International Tables Vol C Tables 4.2.6.8 and 6.1.1.4'
O O 0.0492 0.0322 'International Tables Vol C Tables 4.2.6.8 and 6.1.1.4'
Si Si 0.2541 0.3302 'International Tables Vol C Tables 4.2.6.8 and 6.1.1.4'

loop_
_geom_angle_atom_site_label_1
_geom_angle_atom_site_label_2
_geom_angle_atom_site_label_3
_geom_angle
O1 Si1 C1 107.66(13)
O1 Si1 C2 113.34(12)
O1 Si1 C3 106.13(12)
C1 Si1 C3 110.73(14)
C2 Si1 C1 108.60(14)
C2 Si1 C3 110.34(14)
C7 O1 Si1 151.78(18)
C9 O3 C10 121.3(2)
C14 O5 C15 120.2(2)
C20 O6 C23 106.9(2)
Si1 C1 H1A 109.5
Si1 C1 H1B 109.5
Si1 C1 H1C 109.5
H1A C1 H1B 109.5
H1A C1 H1C 109.5
H1B C1 H1C 109.5
Si1 C2 H2A 109.5
Si1 C2 H2B 109.5
Si1 C2 H2C 109.5
H2A C2 H2B 109.5
H2A C2 H2C 109.5
H2B C2 H2C 109.5
C4 C3 Si1 109.8(2)
C5 C3 Si1 110.3(2)
C5 C3 C4 109.0(2)
C5 C3 C6 109.1(3)
C6 C3 Si1 110.0(2)
C6 C3 C4 108.7(2)
C3 C4 H4A 109.5
C3 C4 H4B 109.5
C3 C4 H4C 109.5
H4A C4 H4B 109.5
H4A C4 H4C 109.5
H4B C4 H4C 109.5
C3 C5 H5A 109.5
C3 C5 H5B 109.5
C3 C5 H5C 109.5
H5A C5 H5B 109.5
H5A C5 H5C 109.5
H5B C5 H5C 109.5
C3 C6 H6A 109.5
C3 C6 H6B 109.5
C3 C6 H6C 109.5
H6A C6 H6B 109.5
H6A C6 H6C 109.5
H6B C6 H6C 109.5
O1 C7 C8 112.9(2)
O1 C7 C14 107.9(2)
O1 C7 C19 108.2(2)
C8 C7 C14 111.8(2)
C8 C7 C19 109.3(2)
C14 C7 C19 106.5(2)
C7 C8 H8A 108.5
C7 C8 H8B 108.5
H8A C8 H8B 107.5
C9 C8 C7 115.3(2)
C9 C8 H8A 108.5
C9 C8 H8B 108.5
O2 C9 O3 125.8(2)
O2 C9 C8 125.0(2)
O3 C9 C8 109.1(2)
O3 C10 C11 109.9(2)
O3 C10 C12 102.3(2)
O3 C10 C13 109.3(2)
C11 C10 C13 113.1(3)
C12 C10 C11 110.8(2)
C12 C10 C13 110.8(2)
C10 C11 H11A 109.5
C10 C11 H11B 109.5
C10 C11 H11C 109.5
H11A C11 H11B 109.5
H11A C11 H11C 109.5
H11B C11 H11C 109.5
C10 C12 H12A 109.5
C10 C12 H12B 109.5
C10 C12 H12C 109.5
H12A C12 H12B 109.5
H12A C12 H12C 109.5
H12B C12 H12C 109.5
C10 C13 H13A 109.5
C10 C13 H13B 109.5
C10 C13 H13C 109.5
H13A C13 H13B 109.5
H13A C13 H13C 109.5
H13B C13 H13C 109.5
O4 C14 O5 126.2(2)
O4 C14 C7 123.4(2)
O5 C14 C7 110.2(2)
O5 C15 C16 109.8(2)
O5 C15 C17 102.9(2)
O5 C15 C18 109.4(2)
C16 C15 C18 112.6(3)
C17 C15 C16 110.9(3)
C17 C15 C18 110.8(2)
C15 C16 H16A 109.5
C15 C16 H16B 109.5
C15 C16 H16C 109.5
H16A C16 H16B 109.5
H16A C16 H16C 109.5
H16B C16 H16C 109.5
C15 C17 H17A 109.5
C15 C17 H17B 109.5
C15 C17 H17C 109.5
H17A C17 H17B 109.5
H17A C17 H17C 109.5
H17B C17 H17C 109.5
C15 C18 H18A 109.5
C15 C18 H18B 109.5
C15 C18 H18C 109.5
H18A C18 H18B 109.5
H18A C18 H18C 109.5
H18B C18 H18C 109.5
C7 C19 H19 107.8
C20 C19 C7 113.0(2)
C20 C19 H19 107.8
C20 C19 C24 110.7(2)
C24 C19 C7 109.5(2)
C24 C19 H19 107.8
O6 C20 C19 116.0(2)
C21 C20 O6 110.1(3)
C21 C20 C19 133.9(3)
C20 C21 H21 126.8
C20 C21 C22 106.5(3)
C22 C21 H21 126.8
C21 C22 H22 126.7
C23 C22 C21 106.5(3)
C23 C22 H22 126.7
O6 C23 H23 125.0
C22 C23 O6 110.0(3)
C22 C23 H23 125.0
C19 C24 H24A 108.9
C19 C24 H24B 108.9
H24A C24 H24B 107.7
C25 C24 C19 113.3(3)
C25 C24 H24A 108.9
C25 C24 H24B 108.9
O7 C25 C24 121.5(3)
O7 C25 C26 121.0(3)
C26 C25 C24 117.5(3)
C27 C26 C25 122.4(3)
C27 C26 C31 119.4(3)
C31 C26 C25 118.1(3)
C26 C27 H27 119.8
C28 C27 C26 120.4(3)
C28 C27 H27 119.8
C27 C28 H28 120.2
C27 C28 C29 119.6(3)
C29 C28 H28 120.2
C28 C29 H29 120.0
C30 C29 C28 120.1(3)
C30 C29 H29 120.0
C29 C30 H30 119.9
C29 C30 C31 120.3(3)
C31 C30 H30 119.9
C26 C31 H31 119.9
C30 C31 C26 120.1(3)
C30 C31 H31 119.9

loop_
_geom_bond_atom_site_label_1
_geom_bond_atom_site_label_2
_geom_bond_distance
Si1 O1 1.635(2)
Si1 C1 1.862(3)
Si1 C2 1.859(3)
Si1 C3 1.891(3)
O1 C7 1.395(3)
O2 C9 1.204(3)
O3 C9 1.341(3)
O3 C10 1.493(3)
O4 C14 1.199(4)
O5 C14 1.336(3)
O5 C15 1.484(3)
O6 C20 1.360(4)
O6 C23 1.368(4)
O7 C25 1.213(4)
C1 H1A 0.9800
C1 H1B 0.9800
C1 H1C 0.9800
C2 H2A 0.9800
C2 H2B 0.9800
C2 H2C 0.9800
C3 C4 1.541(4)
C3 C5 1.530(4)
C3 C6 1.536(4)
C4 H4A 0.9800
C4 H4B 0.9800
C4 H4C 0.9800
C5 H5A 0.9800
C5 H5B 0.9800
C5 H5C 0.9800
C6 H6A 0.9800
C6 H6B 0.9800
C6 H6C 0.9800
C7 C8 1.535(4)
C7 C14 1.553(4)
C7 C19 1.571(4)
C8 H8A 0.9900
C8 H8B 0.9900
C8 C9 1.511(4)
C10 C11 1.514(4)
C10 C12 1.514(4)
C10 C13 1.520(4)
C11 H11A 0.9800
C11 H11B 0.9800
C11 H11C 0.9800
C12 H12A 0.9800
C12 H12B 0.9800
C12 H12C 0.9800
C13 H13A 0.9800
C13 H13B 0.9800
C13 H13C 0.9800
C15 C16 1.522(4)
C15 C17 1.513(5)
C15 C18 1.525(4)
C16 H16A 0.9800
C16 H16B 0.9800
C16 H16C 0.9800
C17 H17A 0.9800
C17 H17B 0.9800
C17 H17C 0.9800
C18 H18A 0.9800
C18 H18B 0.9800
C18 H18C 0.9800
C19 H19 1.0000
C19 C20 1.501(4)
C19 C24 1.533(4)
C20 C21 1.347(4)
C21 H21 0.9500
C21 C22 1.428(5)
C22 H22 0.9500
C22 C23 1.343(5)
C23 H23 0.9500
C24 H24A 0.9900
C24 H24B 0.9900
C24 C25 1.510(4)
C25 C26 1.509(4)
C26 C27 1.391(5)
C26 C31 1.392(4)
C27 H27 0.9500
C27 C28 1.391(4)
C28 H28 0.9500
C28 C29 1.393(4)
C29 H29 0.9500
C29 C30 1.382(5)
C30 H30 0.9500
C30 C31 1.387(4)
C31 H31 0.9500

loop_
_geom_torsion_atom_site_label_1
_geom_torsion_atom_site_label_2
_geom_torsion_atom_site_label_3
_geom_torsion_atom_site_label_4
_geom_torsion
Si1 O1 C7 C8 -14.9(5)
Si1 O1 C7 C14 109.2(4)
Si1 O1 C7 C19 -135.9(3)
O1 Si1 C3 C4 -47.0(2)
O1 Si1 C3 C5 -167.04(18)
O1 Si1 C3 C6 72.6(2)
O1 C7 C8 C9 76.7(3)
O1 C7 C14 O4 8.3(3)
O1 C7 C14 O5 -175.65(19)
O1 C7 C19 C20 80.4(3)
O1 C7 C19 C24 -43.6(3)
O6 C20 C21 C22 -0.2(3)
O7 C25 C26 C27 174.7(2)
O7 C25 C26 C31 -5.2(4)
C1 Si1 O1 C7 102.4(4)
C1 Si1 C3 C4 69.6(2)
C1 Si1 C3 C5 -50.5(2)
C1 Si1 C3 C6 -170.9(2)
C2 Si1 O1 C7 -17.8(4)
C2 Si1 C3 C4 -170.16(19)
C2 Si1 C3 C5 69.8(2)
C2 Si1 C3 C6 -50.6(2)
C3 Si1 O1 C7 -139.0(4)
C7 C8 C9 O2 14.6(4)
C7 C8 C9 O3 -167.0(2)
C7 C19 C20 O6 96.9(3)
C7 C19 C20 C21 -81.4(4)
C7 C19 C24 C25 -171.1(2)
C8 C7 C14 O4 133.0(3)
C8 C7 C14 O5 -51.0(3)
C8 C7 C19 C20 -42.9(3)
C8 C7 C19 C24 -166.8(2)
C9 O3 C10 C11 -65.0(3)
C9 O3 C10 C12 177.2(2)
C9 O3 C10 C13 59.7(3)
C10 O3 C9 O2 6.4(4)
C10 O3 C9 C8 -171.9(2)
C14 O5 C15 C16 61.1(3)
C14 O5 C15 C17 179.2(2)
C14 O5 C15 C18 -62.9(3)
C14 C7 C8 C9 -45.2(3)
C14 C7 C19 C20 -163.8(2)
C14 C7 C19 C24 72.2(3)
C15 O5 C14 O4 -0.7(4)
C15 O5 C14 C7 -176.6(2)
C19 C7 C8 C9 -162.9(2)
C19 C7 C14 O4 -107.7(3)
C19 C7 C14 O5 68.3(3)
C19 C20 C21 C22 178.2(3)
C19 C24 C25 O7 9.1(4)
C19 C24 C25 C26 -170.8(2)
C20 O6 C23 C22 0.3(3)
C20 C19 C24 C25 63.6(3)
C20 C21 C22 C23 0.4(3)
C21 C22 C23 O6 -0.5(4)
C23 O6 C20 C19 -178.8(2)
C23 O6 C20 C21 -0.1(3)
C24 C19 C20 O6 -139.8(2)
C24 C19 C20 C21 41.9(4)
C24 C25 C26 C27 -5.3(4)
C24 C25 C26 C31 174.8(2)
C25 C26 C27 C28 -178.7(2)
C25 C26 C31 C30 -180.0(2)
C26 C27 C28 C29 -1.1(4)
C27 C26 C31 C30 0.1(4)
C27 C28 C29 C30 -0.3(4)
C28 C29 C30 C31 1.6(4)
C29 C30 C31 C26 -1.5(4)
C31 C26 C27 C28 1.2(4)
